data_2225502
loop_
_publ_author_name
'Saeed, Aamer'
'Samra, Shahid Ameen'
'Irfan, Madiha'
'Bolte, Michael'

_publ_section_title
;
 (Biphenyl-4-yl)(phenyl)methanone
;
_journal_coeditor_code HB5370
_journal_issue 4
_journal_name_full 'Acta Crystallographica Section E'
_journal_page_first o926
_journal_paper_doi 10.1107/S1600536810010676
_journal_volume 66
_journal_year 2010
_chemical_formula_iupac 'C19 H14 O'
_chemical_formula_moiety 'C19 H14 O'
_chemical_formula_sum 'C19 H14 O'
_chemical_formula_weight 258.30
_chemical_name_systematic
;
(Biphenyl-4-yl)(phenyl)methanone
;
_space_group_IT_number 29
_symmetry_cell_setting orthorhombic
_symmetry_space_group_name_Hall 'P 2c -2ac'
_symmetry_space_group_name_H-M 'P c a 21'
_atom_sites_solution_hydrogens geom
_atom_sites_solution_primary direct
_atom_sites_solution_secondary difmap
_audit_creation_method SHELXL-97
_cell_angle_alpha 90.00
_cell_angle_beta 90.00
_cell_angle_gamma 90.00
_cell_formula_units_Z 4
_cell_length_a 6.1445(4)
_cell_length_b 7.4298(7)
_cell_length_c 29.014(2)
_cell_measurement_reflns_used 4666
_cell_measurement_temperature 173(2)
_cell_measurement_theta_max 25.9
_cell_measurement_theta_min 2.8
_cell_volume 1324.56(18)
_computing_cell_refinement 'X-AREA (Stoe & Cie, 2001)'
_computing_data_collection 'X-AREA (Stoe & Cie, 2001)'
_computing_data_reduction 'X-AREA (Stoe & Cie, 2001)'
_computing_molecular_graphics 'XP (Sheldrick, 2008)'
_computing_publication_material 'SHELXL97 (Sheldrick, 2008)'
_computing_structure_refinement 'SHELXL97 (Sheldrick, 2008)'
_computing_structure_solution 'SHELXS97 (Sheldrick, 2008)'
_diffrn_ambient_temperature 173(2)
_diffrn_measured_fraction_theta_full 0.997
_diffrn_measured_fraction_theta_max 0.993
_diffrn_measurement_device_type 'Stoe IPDS II two-circle'
_diffrn_measurement_method \w
_diffrn_radiation_monochromator graphite
_diffrn_radiation_source 'fine-focus sealed tube'
_diffrn_radiation_type MoK\a
_diffrn_radiation_wavelength 0.71073
_diffrn_reflns_av_R_equivalents 0.0707
_diffrn_reflns_av_sigmaI/netI 0.0356
_diffrn_reflns_limit_h_max 7
_diffrn_reflns_limit_h_min -6
_diffrn_reflns_limit_k_max 8
_diffrn_reflns_limit_k_min -9
_diffrn_reflns_limit_l_max 35
_diffrn_reflns_limit_l_min -35
_diffrn_reflns_number 6073
_diffrn_reflns_theta_full 25.00
_diffrn_reflns_theta_max 25.59
_diffrn_reflns_theta_min 2.74
_diffrn_standards_number 0
_exptl_absorpt_coefficient_mu 0.078
_exptl_absorpt_correction_type none
_exptl_crystal_colour colourless
_exptl_crystal_density_diffrn 1.295
_exptl_crystal_density_method 'not measured'
_exptl_crystal_description plate
_exptl_crystal_F_000 544
_exptl_crystal_size_max 0.32
_exptl_crystal_size_mid 0.29
_exptl_crystal_size_min 0.12
_refine_diff_density_max 0.382
_refine_diff_density_min -0.414
_refine_ls_extinction_coef 0.032(5)
_refine_ls_extinction_expression Fc^*^=kFc[1+0.001xFc^2^\l^3^/sin(2\q)]^-1/4^
_refine_ls_extinction_method 'SHELXL97 (Sheldrick, 2008)'
_refine_ls_goodness_of_fit_ref 1.125
_refine_ls_hydrogen_treatment constr
_refine_ls_matrix_type full
_refine_ls_number_parameters 182
_refine_ls_number_reflns 1265
_refine_ls_number_restraints 1
_refine_ls_restrained_S_all 1.124
_refine_ls_R_factor_all 0.0795
_refine_ls_R_factor_gt 0.0769
_refine_ls_shift/su_max 0.000
_refine_ls_shift/su_mean 0.000
_refine_ls_structure_factor_coef Fsqd
_refine_ls_weighting_details 'calc w=1/[\s^2^(Fo^2^)+(0.0331P)^2^+3.7315P] where P=(Fo^2^+2Fc^2^)/3'
_refine_ls_weighting_scheme calc
_refine_ls_wR_factor_gt 0.1804
_refine_ls_wR_factor_ref 0.1817
_reflns_number_gt 1193
_reflns_number_total 1265
_reflns_threshold_expression I>2\s(I)
_cod_data_source_file hb5370.cif
_cod_data_source_block I
_cod_depositor_comments
;
The following automatic conversions were performed:
'_symmetry_cell_setting' value 'Orthorhombic' changed to 'orthorhombic'
according to '/home/saulius/struct/CIF-dictionaries/cif_core.dic'
dictionary named 'cif_core.dic' version 2.4.1 from 2010-06-29.

Automatic conversion script
Id: cif_fix_enum 1527 2010-12-29 10:47:43Z saulius 
;
_cod_database_code 2225502
_cod_database_fobs_code 2225502

loop_
_symmetry_equiv_pos_as_xyz
'x, y, z'
'-x, -y, z+1/2'
'-x+1/2, y, z+1/2'
'x+1/2, -y, z'

loop_
_atom_site_type_symbol
_atom_site_label
_atom_site_fract_x
_atom_site_fract_y
_atom_site_fract_z
_atom_site_U_iso_or_equiv
_atom_site_adp_type
_atom_site_calc_flag
_atom_site_refinement_flags
_atom_site_occupancy
_atom_site_disorder_assembly
_atom_site_disorder_group
C C1 0.9334(9) 0.2473(12) 0.5985(3) 0.0345(14) Uani d . 1 . .
O O1 1.1328(7) 0.2424(10) 0.5980(2) 0.0489(14) Uani d . 1 . .
C C11 0.8158(12) 0.2442(9) 0.6443(2) 0.0329(18) Uani d . 1 . .
C C12 0.6194(12) 0.3247(12) 0.6502(3) 0.045(2) Uani d . 1 . .
H H12 0.5463 0.3761 0.6245 0.055 Uiso calc R 1 . .
C C13 0.5235(12) 0.3323(11) 0.6943(2) 0.0418(19) Uani d . 1 . .
H H13 0.3865 0.3890 0.6988 0.050 Uiso calc R 1 . .
C C14 0.6325(14) 0.2562(12) 0.7305(3) 0.050(2) Uani d . 1 . .
H H14 0.5711 0.2643 0.7605 0.060 Uiso calc R 1 . .
C C15 0.8288(12) 0.1680(9) 0.7250(2) 0.0351(17) Uani d . 1 . .
H H15 0.8991 0.1124 0.7505 0.042 Uiso calc R 1 . .
C C16 0.9205(12) 0.1628(11) 0.6813(2) 0.0363(18) Uani d . 1 . .
H H16 1.0557 0.1033 0.6767 0.044 Uiso calc R 1 . .
C C21 0.8136(11) 0.2548(7) 0.5540(2) 0.0265(15) Uani d . 1 . .
C C22 0.6040(10) 0.1827(8) 0.5471(2) 0.0243(14) Uani d . 1 . .
H H22 0.5254 0.1355 0.5726 0.029 Uiso calc R 1 . .
C C23 0.5128(11) 0.1800(10) 0.5041(2) 0.0316(16) Uani d . 1 . .
H H23 0.3734 0.1266 0.5003 0.038 Uiso calc R 1 . .
C C24 0.6188(11) 0.2540(7) 0.4649(2) 0.0222(14) Uani d . 1 . .
C C25 0.8263(11) 0.3235(10) 0.4727(2) 0.0344(17) Uani d . 1 . .
H H25 0.9029 0.3739 0.4474 0.041 Uiso calc R 1 . .
C C26 0.9260(11) 0.3227(11) 0.5153(2) 0.0341(17) Uani d . 1 . .
H H26 1.0698 0.3678 0.5186 0.041 Uiso calc R 1 . .
C C31 0.5192(10) 0.2543(8) 0.4186(2) 0.0285(14) Uani d . 1 . .
C C32 0.3245(11) 0.1634(9) 0.4098(2) 0.0330(16) Uani d . 1 . .
H H32 0.2518 0.1041 0.4344 0.040 Uiso calc R 1 . .
C C33 0.2347(12) 0.1577(9) 0.3659(3) 0.0370(16) Uani d . 1 . .
H H33 0.1035 0.0931 0.3608 0.044 Uiso calc R 1 . .
C C34 0.3348(12) 0.2456(10) 0.3295(2) 0.0380(17) Uani d . 1 . .
H H34 0.2726 0.2437 0.2995 0.046 Uiso calc R 1 . .
C C35 0.5263(12) 0.3357(11) 0.3378(2) 0.0415(19) Uani d . 1 . .
H H35 0.5977 0.3954 0.3131 0.050 Uiso calc R 1 . .
C C36 0.6174(11) 0.3412(10) 0.3814(2) 0.0360(17) Uani d . 1 . .
H H36 0.7492 0.4054 0.3861 0.043 Uiso calc R 1 . .

loop_
_atom_site_aniso_label
_atom_site_aniso_U_11
_atom_site_aniso_U_22
_atom_site_aniso_U_33
_atom_site_aniso_U_12
_atom_site_aniso_U_13
_atom_site_aniso_U_23
C1 0.022(3) 0.044(4) 0.037(3) 0.001(3) -0.001(4) -0.002(3)
O1 0.023(2) 0.086(4) 0.037(2) -0.007(3) 0.004(3) -0.007(2)
C11 0.026(4) 0.047(5) 0.026(4) -0.006(3) 0.004(3) -0.001(3)
C12 0.026(4) 0.077(6) 0.033(4) -0.006(4) -0.006(3) 0.003(4)
C13 0.032(4) 0.055(5) 0.038(4) 0.005(4) 0.003(3) -0.006(4)
C14 0.039(5) 0.074(7) 0.038(5) -0.003(4) 0.005(4) -0.006(4)
C15 0.041(4) 0.031(4) 0.033(4) -0.006(3) -0.002(3) -0.003(3)
C16 0.025(4) 0.049(5) 0.034(4) 0.000(3) -0.005(3) -0.009(4)
C21 0.023(3) 0.014(3) 0.042(4) -0.003(2) 0.010(3) -0.006(3)
C22 0.025(3) 0.017(3) 0.031(4) -0.003(3) 0.001(3) -0.002(3)
C23 0.023(3) 0.038(4) 0.034(4) 0.000(3) 0.004(3) -0.004(3)
C24 0.025(3) 0.018(3) 0.024(3) 0.005(2) 0.000(3) -0.003(3)
C25 0.025(4) 0.046(4) 0.032(4) -0.008(3) 0.011(3) 0.001(3)
C26 0.020(3) 0.047(5) 0.035(4) -0.002(3) 0.001(3) 0.004(3)
C31 0.022(3) 0.028(3) 0.035(4) -0.003(3) 0.001(3) -0.003(3)
C32 0.036(4) 0.028(3) 0.034(4) -0.009(3) -0.001(3) 0.002(3)
C33 0.035(3) 0.032(4) 0.044(4) 0.001(3) -0.003(3) -0.006(3)
C34 0.038(4) 0.048(5) 0.028(3) 0.010(3) -0.006(3) -0.002(3)
C35 0.034(4) 0.057(5) 0.033(4) 0.003(4) 0.004(3) -0.001(3)
C36 0.025(3) 0.053(4) 0.030(3) -0.006(3) 0.000(3) -0.003(3)

loop_
_atom_type_symbol
_atom_type_description
_atom_type_scat_dispersion_real
_atom_type_scat_dispersion_imag
_atom_type_scat_source
C C 0.0033 0.0016 'International Tables Vol C Tables 4.2.6.8 and 6.1.1.4'
H H 0.0000 0.0000 'International Tables Vol C Tables 4.2.6.8 and 6.1.1.4'
O O 0.0106 0.0060 'International Tables Vol C Tables 4.2.6.8 and 6.1.1.4'

loop_
_geom_angle_atom_site_label_1
_geom_angle_atom_site_label_2
_geom_angle_atom_site_label_3
_geom_angle_site_symmetry_1
_geom_angle_site_symmetry_3
_geom_angle
_geom_angle_publ_flag
O1 C1 C21 . . 119.0(8) ?
O1 C1 C11 . . 119.3(8) ?
C21 C1 C11 . . 121.8(5) ?
C12 C11 C16 . . 120.4(7) ?
C12 C11 C1 . . 121.9(7) ?
C16 C11 C1 . . 117.6(7) ?
C11 C12 C13 . . 120.2(7) ?
C11 C12 H12 . . 119.9 ?
C13 C12 H12 . . 119.9 ?
C14 C13 C12 . . 118.4(7) ?
C14 C13 H13 . . 120.8 ?
C12 C13 H13 . . 120.8 ?
C13 C14 C15 . . 122.3(8) ?
C13 C14 H14 . . 118.8 ?
C15 C14 H14 . . 118.8 ?
C14 C15 C16 . . 118.2(8) ?
C14 C15 H15 . . 120.9 ?
C16 C15 H15 . . 120.9 ?
C15 C16 C11 . . 120.4(7) ?
C15 C16 H16 . . 119.8 ?
C11 C16 H16 . . 119.8 ?
C22 C21 C26 . . 118.1(7) ?
C22 C21 C1 . . 124.1(6) ?
C26 C21 C1 . . 117.5(6) ?
C23 C22 C21 . . 120.6(6) ?
C23 C22 H22 . . 119.7 ?
C21 C22 H22 . . 119.7 ?
C22 C23 C24 . . 122.4(6) ?
C22 C23 H23 . . 118.8 ?
C24 C23 H23 . . 118.8 ?
C25 C24 C23 . . 115.7(6) ?
C25 C24 C31 . . 121.8(6) ?
C23 C24 C31 . . 122.5(6) ?
C26 C25 C24 . . 123.4(6) ?
C26 C25 H25 . . 118.3 ?
C24 C25 H25 . . 118.3 ?
C25 C26 C21 . . 119.8(6) ?
C25 C26 H26 . . 120.1 ?
C21 C26 H26 . . 120.1 ?
C32 C31 C36 . . 116.8(6) ?
C32 C31 C24 . . 121.5(6) ?
C36 C31 C24 . . 121.7(5) ?
C33 C32 C31 . . 121.6(6) ?
C33 C32 H32 . . 119.2 ?
C31 C32 H32 . . 119.2 ?
C34 C33 C32 . . 120.6(7) ?
C34 C33 H33 . . 119.7 ?
C32 C33 H33 . . 119.7 ?
C35 C34 C33 . . 118.4(7) ?
C35 C34 H34 . . 120.8 ?
C33 C34 H34 . . 120.8 ?
C34 C35 C36 . . 121.4(7) ?
C34 C35 H35 . . 119.3 ?
C36 C35 H35 . . 119.3 ?
C35 C36 C31 . . 121.3(6) ?
C35 C36 H36 . . 119.4 ?
C31 C36 H36 . . 119.4 ?

loop_
_geom_bond_atom_site_label_1
_geom_bond_atom_site_label_2
_geom_bond_site_symmetry_2
_geom_bond_distance
_geom_bond_publ_flag
C1 O1 . 1.226(7) ?
C1 C21 . 1.489(10) ?
C1 C11 . 1.512(10) ?
C11 C12 . 1.357(11) ?
C11 C16 . 1.391(11) ?
C12 C13 . 1.412(10) ?
C12 H12 . 0.9500 ?
C13 C14 . 1.368(11) ?
C13 H13 . 0.9500 ?
C14 C15 . 1.382(11) ?
C14 H14 . 0.9500 ?
C15 C16 . 1.388(10) ?
C15 H15 . 0.9500 ?
C16 H16 . 0.9500 ?
C21 C22 . 1.409(9) ?
C21 C26 . 1.410(10) ?
C22 C23 . 1.368(9) ?
C22 H22 . 0.9500 ?
C23 C24 . 1.421(9) ?
C23 H23 . 0.9500 ?
C24 C25 . 1.393(9) ?
C24 C31 . 1.476(9) ?
C25 C26 . 1.380(10) ?
C25 H25 . 0.9500 ?
C26 H26 . 0.9500 ?
C31 C32 . 1.398(9) ?
C31 C36 . 1.395(9) ?
C32 C33 . 1.388(10) ?
C32 H32 . 0.9500 ?
C33 C34 . 1.387(10) ?
C33 H33 . 0.9500 ?
C34 C35 . 1.375(10) ?
C34 H34 . 0.9500 ?
C35 C36 . 1.385(9) ?
C35 H35 . 0.9500 ?
C36 H36 . 0.9500 ?

loop_
_geom_torsion_atom_site_label_1
_geom_torsion_atom_site_label_2
_geom_torsion_atom_site_label_3
_geom_torsion_atom_site_label_4
_geom_torsion_site_symmetry_1
_geom_torsion_site_symmetry_2
_geom_torsion_site_symmetry_3
_geom_torsion_site_symmetry_4
_geom_torsion
_geom_torsion_publ_flag
O1 C1 C11 C12 . . . . 150.5(9) ?
C21 C1 C11 C12 . . . . -29.9(12) ?
O1 C1 C11 C16 . . . . -26.5(13) ?
C21 C1 C11 C16 . . . . 153.1(7) ?
C16 C11 C12 C13 . . . . 2.3(12) ?
C1 C11 C12 C13 . . . . -174.5(8) ?
C11 C12 C13 C14 . . . . -0.4(12) ?
C12 C13 C14 C15 . . . . -2.0(13) ?
C13 C14 C15 C16 . . . . 2.3(12) ?
C14 C15 C16 C11 . . . . -0.2(11) ?
C12 C11 C16 C15 . . . . -2.1(11) ?
C1 C11 C16 C15 . . . . 174.9(7) ?
O1 C1 C21 C22 . . . . 150.3(8) ?
C11 C1 C21 C22 . . . . -29.3(11) ?
O1 C1 C21 C26 . . . . -23.3(12) ?
C11 C1 C21 C26 . . . . 157.1(7) ?
C26 C21 C22 C23 . . . . -0.3(9) ?
C1 C21 C22 C23 . . . . -173.9(7) ?
C21 C22 C23 C24 . . . . -2.2(10) ?
C22 C23 C24 C25 . . . . 2.5(9) ?
C22 C23 C24 C31 . . . . -178.9(6) ?
C23 C24 C25 C26 . . . . -0.2(10) ?
C31 C24 C25 C26 . . . . -178.9(7) ?
C24 C25 C26 C21 . . . . -2.3(11) ?
C22 C21 C26 C25 . . . . 2.5(10) ?
C1 C21 C26 C25 . . . . 176.5(7) ?
C25 C24 C31 C32 . . . . 171.3(6) ?
C23 C24 C31 C32 . . . . -7.3(9) ?
C25 C24 C31 C36 . . . . -7.0(9) ?
C23 C24 C31 C36 . . . . 174.4(6) ?
C36 C31 C32 C33 . . . . 0.9(9) ?
C24 C31 C32 C33 . . . . -177.5(6) ?
C31 C32 C33 C34 . . . . -1.1(11) ?
C32 C33 C34 C35 . . . . 1.0(11) ?
C33 C34 C35 C36 . . . . -0.7(11) ?
C34 C35 C36 C31 . . . . 0.5(12) ?
C32 C31 C36 C35 . . . . -0.6(10) ?
C24 C31 C36 C35 . . . . 177.8(6) ?

loop_
_cod_related_entry_id
_cod_related_entry_database
_cod_related_entry_code
1 ChemSpider 67593
